data_7157094
loop_
_publ_author_name
'Kurian, Jais'
'M, Muraleedharan Kannoth'

_publ_section_title
;
 Synthesis of new cyclazines and 4,5-diaryl-1H-pyrrol-3(2H)-one units in
 discoipyrroles from indolizinone-DMAD cycloadducts.
;
_journal_issue 39
_journal_name_full 'Organic &amp; biomolecular chemistry'
_journal_page_first 8832
_journal_page_last 8848
_journal_paper_doi 10.1039/c9ob01655d
_journal_volume 17
_journal_year 2019
_chemical_formula_moiety 'C24 H29 N O6'
_chemical_formula_sum 'C24 H29 N O6'
_chemical_formula_weight 427.48
_space_group_crystal_system monoclinic
_space_group_IT_number 14
_space_group_name_Hall '-P 2yn'
_space_group_name_H-M_alt 'P 1 21/n 1'
_symmetry_space_group_name_Hall '-P 2yn'
_symmetry_space_group_name_H-M 'P 1 21/n 1'
_atom_sites_solution_hydrogens mixed
_audit_creation_method SHELXL-2014/7
_audit_update_record
;
2019-04-08 deposited with the CCDC.    2019-09-18 downloaded from the CCDC.
;
_cell_angle_alpha 90
_cell_angle_beta 92.2716(14)
_cell_angle_gamma 90
_cell_formula_units_Z 4
_cell_length_a 9.9320(3)
_cell_length_b 12.9438(4)
_cell_length_c 18.2127(4)
_cell_measurement_reflns_used 4166
_cell_measurement_temperature 296(2)
_cell_measurement_theta_max 23.11
_cell_measurement_theta_min 2.30
_cell_volume 2339.55(11)
_computing_cell_refinement 'Bruker SAINT'
_computing_data_collection 'Bruker APEX2'
_computing_data_reduction 'Bruker SAINT'
_computing_molecular_graphics 'Bruker SHELXTL'
_computing_publication_material 'Bruker SHELXTL'
_computing_structure_refinement 'SHELXL-2014/7 (Sheldrick, 2014)'
_computing_structure_solution 'SHELXS-97 (Sheldrick 2008)'
_diffrn_ambient_temperature 296(2)
_diffrn_measured_fraction_theta_full 1.000
_diffrn_measured_fraction_theta_max 1.000
_diffrn_measurement_device_type 'Bruker APEX-II CCD'
_diffrn_measurement_method '\f and \w scans'
_diffrn_radiation_type MoK\a
_diffrn_radiation_wavelength 0.71073
_diffrn_reflns_av_R_equivalents 0.0326
_diffrn_reflns_av_unetI/netI 0.0331
_diffrn_reflns_Laue_measured_fraction_full 1.000
_diffrn_reflns_Laue_measured_fraction_max 1.000
_diffrn_reflns_limit_h_max 11
_diffrn_reflns_limit_h_min -11
_diffrn_reflns_limit_k_max 15
_diffrn_reflns_limit_k_min -15
_diffrn_reflns_limit_l_max 18
_diffrn_reflns_limit_l_min -21
_diffrn_reflns_number 16671
_diffrn_reflns_point_group_measured_fraction_full 1.000
_diffrn_reflns_point_group_measured_fraction_max 1.000
_diffrn_reflns_theta_full 24.992
_diffrn_reflns_theta_max 24.992
_diffrn_reflns_theta_min 1.931
_exptl_absorpt_coefficient_mu 0.087
_exptl_absorpt_correction_T_max 0.991
_exptl_absorpt_correction_T_min 0.979
_exptl_absorpt_correction_type multi-scan
_exptl_absorpt_process_details 'SADABS V2014/5(Bruker AXS.Inc)'
_exptl_crystal_colour brown
_exptl_crystal_density_diffrn 1.214
_exptl_crystal_description Block
_exptl_crystal_F_000 912
_exptl_crystal_size_max 0.250
_exptl_crystal_size_mid 0.220
_exptl_crystal_size_min 0.100
_refine_diff_density_max 0.291
_refine_diff_density_min -0.278
_refine_diff_density_rms 0.038
_refine_ls_extinction_coef 0.0047(9)
_refine_ls_extinction_expression Fc^*^=kFc[1+0.001xFc^2^\l^3^/sin(2\q)]^-1/4^
_refine_ls_extinction_method 'SHELXL-2014/7 (Sheldrick 2014'
_refine_ls_goodness_of_fit_ref 1.045
_refine_ls_hydrogen_treatment mixed
_refine_ls_matrix_type full
_refine_ls_number_parameters 301
_refine_ls_number_reflns 4118
_refine_ls_number_restraints 0
_refine_ls_restrained_S_all 1.045
_refine_ls_R_factor_all 0.0758
_refine_ls_R_factor_gt 0.0490
_refine_ls_shift/su_max 0.002
_refine_ls_shift/su_mean 0.000
_refine_ls_structure_factor_coef Fsqd
_refine_ls_weighting_details 'w=1/[\s^2^(Fo^2^)+(0.0579P)^2^+0.9382P] where P=(Fo^2^+2Fc^2^)/3'
_refine_ls_weighting_scheme calc
_refine_ls_wR_factor_gt 0.1221
_refine_ls_wR_factor_ref 0.1384
_reflns_Friedel_coverage 0.000
_reflns_number_gt 2871
_reflns_number_total 4118
_reflns_threshold_expression 'I > 2\s(I)'
_cod_data_source_file c9ob01655d2.cif
_cod_data_source_block 189
_cod_depositor_comments 'Adding full bibliography for 7157092--7157094.cif.'
_cod_database_code 7157094
_shelx_shelxl_version_number 2014/7
_shelx_space_group_comment
; 
The symmetry employed for this shelxl refinement is uniquely defined 
by the following loop, which should always be used as a source of 
symmetry information in preference to the above space-group names. 
They are only intended as comments. 
;
_shelx_estimated_absorpt_t_min 0.979
_shelx_estimated_absorpt_t_max 0.991

loop_
_space_group_symop_operation_xyz
'x, y, z'
'-x+1/2, y+1/2, -z+1/2'
'-x, -y, -z'
'x-1/2, -y-1/2, z-1/2'

loop_
_atom_site_label
_atom_site_type_symbol
_atom_site_fract_x
_atom_site_fract_y
_atom_site_fract_z
_atom_site_U_iso_or_equiv
_atom_site_adp_type
_atom_site_occupancy
_atom_site_site_symmetry_order
_atom_site_calc_flag
_atom_site_refinement_flags_posn
_atom_site_refinement_flags_adp
O4 O 0.31910(13) 0.46594(12) 0.03622(7) 0.0421(4) Uani 1 1 d . .
O3 O 0.59536(14) 0.46989(13) 0.09601(8) 0.0425(4) Uani 1 1 d . .
O2 O 0.38128(17) 0.11122(15) 0.46006(8) 0.0512(5) Uani 1 1 d . .
N1 N 0.52624(18) 0.32983(17) 0.16310(9) 0.0427(5) Uani 1 1 d . .
O1 O -0.22704(16) 0.47574(16) 0.22475(10) 0.0613(5) Uani 1 1 d . .
C7 C 0.30544(19) 0.37844(17) 0.15287(11) 0.0370(5) Uani 1 1 d . .
C6 C 0.16596(19) 0.40212(17) 0.17289(10) 0.0355(5) Uani 1 1 d . .
C14 C 0.3818(2) 0.16327(18) 0.39563(10) 0.0392(5) Uani 1 1 d . .
C5 C 0.1349(2) 0.43989(18) 0.24159(11) 0.0415(5) Uani 1 1 d . .
H5 H 0.2036 0.4485 0.2773 0.050 Uiso 1 1 calc R U
C3 C -0.0987(2) 0.45256(17) 0.20542(12) 0.0408(5) Uani 1 1 d . .
C12 C 0.2808(2) 0.21594(17) 0.28028(11) 0.0389(5) Uani 1 1 d . .
H12 H 0.2078 0.2147 0.2467 0.047 Uiso 1 1 calc R U
C13 C 0.2744(2) 0.16178(17) 0.34500(11) 0.0393(5) Uani 1 1 d . .
H13 H 0.1975 0.1240 0.3547 0.047 Uiso 1 1 calc R U
C11 C 0.39488(19) 0.27239(17) 0.26461(10) 0.0380(5) Uani 1 1 d . .
C1 C 0.0607(2) 0.39134(18) 0.12087(11) 0.0412(5) Uani 1 1 d . .
H1 H 0.0787 0.3667 0.0743 0.049 Uiso 1 1 calc R U
C4 C 0.0041(2) 0.46492(19) 0.25802(12) 0.0451(6) Uani 1 1 d . .
H4 H -0.0145 0.4900 0.3044 0.054 Uiso 1 1 calc R U
C10 C 0.36617(19) 0.41184(17) 0.08846(11) 0.0362(5) Uani 1 1 d . .
C8 C 0.4054(2) 0.32657(18) 0.19460(11) 0.0384(5) Uani 1 1 d . .
C9 C 0.51471(19) 0.37864(17) 0.09197(11) 0.0369(5) Uani 1 1 d . .
C2 C -0.0699(2) 0.41635(19) 0.13686(11) 0.0451(6) Uani 1 1 d . .
H2 H -0.1387 0.4087 0.1011 0.054 Uiso 1 1 calc R U
C15 C 0.4951(2) 0.2210(2) 0.38145(12) 0.0531(7) Uani 1 1 d . .
H15 H 0.5667 0.2238 0.4159 0.064 Uiso 1 1 calc R U
C17 C 0.5592(2) 0.30919(18) 0.02988(12) 0.0444(6) Uani 1 1 d . .
H17A H 0.5419 0.3461 -0.0159 0.053 Uiso 1 1 calc R U
H17B H 0.6561 0.3007 0.0358 0.053 Uiso 1 1 calc R U
O5 O 0.7521(2) 0.18873(18) 0.17027(12) 0.0857(7) Uani 1 1 d . .
C16 C 0.5016(2) 0.2741(2) 0.31622(12) 0.0500(6) Uani 1 1 d . .
H16 H 0.5786 0.3118 0.3066 0.060 Uiso 1 1 calc R U
O6 O 0.9561(2) 0.1200(2) 0.18604(14) 0.1032(8) Uani 1 1 d . .
C18 C 0.4978(3) 0.2021(2) 0.02101(14) 0.0635(7) Uani 1 1 d . .
H18 H 0.5020 0.1680 0.0691 0.076 Uiso 1 1 calc R U
C21 C 0.8497(3) 0.1697(2) 0.20876(18) 0.0739(9) Uani 1 1 d . .
C20 C 0.3535(4) 0.2031(3) -0.0070(2) 0.1103(13) Uani 1 1 d . .
H20A H 0.2989 0.2364 0.0283 0.165 Uiso 1 1 calc R U
H20B H 0.3229 0.1334 -0.0145 0.165 Uiso 1 1 calc R U
H20C H 0.3466 0.2401 -0.0527 0.165 Uiso 1 1 calc R U
C22 C 0.8707(4) 0.2002(3) 0.28678(19) 0.0934(11) Uani 1 1 d . .
H22A H 0.7851 0.2049 0.3093 0.140 Uiso 1 1 calc R U
H22B H 0.9150 0.2660 0.2895 0.140 Uiso 1 1 calc R U
H22C H 0.9255 0.1493 0.3121 0.140 Uiso 1 1 calc R U
C19 C 0.5811(4) 0.1388(3) -0.0314(2) 0.1024(12) Uani 1 1 d . .
H19A H 0.5437 0.0706 -0.0361 0.154 Uiso 1 1 calc R U
H19B H 0.6724 0.1343 -0.0123 0.154 Uiso 1 1 calc R U
H19C H 0.5795 0.1716 -0.0787 0.154 Uiso 1 1 calc R U
C23 C 0.9488(5) 0.0897(5) 0.1094(3) 0.158(2) Uani 1 1 d . .
H23A H 0.9235 0.1480 0.0784 0.189 Uiso 1 1 calc R U
H23B H 0.8832 0.0350 0.1013 0.189 Uiso 1 1 calc R U
H1N H 0.587(2) 0.2892(18) 0.1730(12) 0.044(7) Uiso 1 1 d . .
H2O H 0.316(3) 0.067(2) 0.4593(15) 0.079(10) Uiso 1 1 d . .
H1O H -0.278(3) 0.475(3) 0.1866(18) 0.095(12) Uiso 1 1 d . .
H3O H 0.610(3) 0.493(2) 0.0518(15) 0.071(9) Uiso 1 1 d . .
C24 C 1.0856(7) 0.0531(6) 0.0934(4) 0.225(3) Uani 1 1 d . .
H24A H 1.1487 0.1088 0.1002 0.338 Uiso 1 1 calc R U
H24B H 1.0866 0.0293 0.0435 0.338 Uiso 1 1 calc R U
H24C H 1.1105 -0.0025 0.1260 0.338 Uiso 1 1 calc R U

loop_
_atom_site_aniso_label
_atom_site_aniso_U_11
_atom_site_aniso_U_22
_atom_site_aniso_U_33
_atom_site_aniso_U_23
_atom_site_aniso_U_13
_atom_site_aniso_U_12
O4 0.0374(8) 0.0559(10) 0.0331(8) 0.0097(7) 0.0040(6) 0.0054(7)
O3 0.0370(8) 0.0563(11) 0.0345(8) 0.0051(8) 0.0029(6) -0.0066(7)
O2 0.0541(10) 0.0690(12) 0.0302(8) 0.0118(8) -0.0023(7) -0.0139(9)
N1 0.0284(9) 0.0620(14) 0.0379(10) 0.0163(9) 0.0030(8) 0.0068(9)
O1 0.0339(9) 0.0924(15) 0.0579(11) -0.0142(10) 0.0044(8) 0.0119(9)
C7 0.0311(11) 0.0493(14) 0.0308(11) 0.0048(10) 0.0019(8) -0.0008(9)
C6 0.0313(11) 0.0429(13) 0.0325(11) 0.0055(10) 0.0029(8) -0.0015(9)
C14 0.0413(12) 0.0488(14) 0.0276(11) 0.0038(10) 0.0026(9) -0.0012(10)
C5 0.0356(11) 0.0554(15) 0.0332(11) -0.0002(10) -0.0029(9) -0.0020(10)
C3 0.0302(11) 0.0482(14) 0.0440(12) -0.0004(11) 0.0032(9) 0.0033(10)
C12 0.0319(11) 0.0514(14) 0.0330(11) 0.0052(10) -0.0025(8) -0.0004(10)
C13 0.0334(11) 0.0461(14) 0.0388(12) 0.0035(10) 0.0048(9) -0.0038(10)
C11 0.0323(11) 0.0497(14) 0.0319(11) 0.0063(10) 0.0012(9) 0.0008(10)
C1 0.0352(11) 0.0579(16) 0.0306(11) -0.0020(10) 0.0009(9) 0.0003(10)
C4 0.0411(12) 0.0592(16) 0.0352(12) -0.0082(11) 0.0050(9) 0.0022(11)
C10 0.0329(11) 0.0451(13) 0.0305(11) 0.0021(10) 0.0005(9) 0.0017(9)
C8 0.0331(11) 0.0497(14) 0.0324(11) 0.0042(10) 0.0023(9) -0.0036(10)
C9 0.0303(10) 0.0479(14) 0.0326(11) 0.0085(10) 0.0018(8) -0.0004(9)
C2 0.0328(11) 0.0658(16) 0.0364(12) -0.0016(11) -0.0039(9) 0.0019(11)
C15 0.0407(13) 0.0798(19) 0.0379(12) 0.0126(13) -0.0103(10) -0.0115(12)
C17 0.0402(12) 0.0507(15) 0.0426(12) 0.0066(11) 0.0073(10) 0.0047(10)
O5 0.0630(13) 0.0953(17) 0.0978(15) 0.0219(13) -0.0110(11) 0.0184(11)
C16 0.0368(12) 0.0720(18) 0.0411(13) 0.0144(12) -0.0018(10) -0.0144(11)
O6 0.0659(14) 0.130(2) 0.1129(19) 0.0081(16) -0.0036(13) 0.0244(14)
C18 0.0818(19) 0.0551(17) 0.0540(15) -0.0001(13) 0.0094(14) -0.0095(14)
C21 0.0527(17) 0.073(2) 0.096(2) 0.0276(18) 0.0013(16) 0.0056(15)
C20 0.085(2) 0.105(3) 0.141(3) -0.043(3) 0.006(2) -0.026(2)
C22 0.090(2) 0.089(3) 0.100(3) 0.014(2) -0.014(2) -0.0099(19)
C19 0.122(3) 0.071(2) 0.116(3) -0.022(2) 0.025(2) 0.003(2)
C23 0.107(3) 0.231(6) 0.134(4) -0.055(4) -0.015(3) 0.070(4)
C24 0.181(6) 0.312(10) 0.185(6) -0.054(6) 0.034(5) 0.020(7)

loop_
_atom_type_symbol
_atom_type_description
_atom_type_scat_dispersion_real
_atom_type_scat_dispersion_imag
_atom_type_scat_source
C C 0.0033 0.0016 'International Tables Vol C Tables 4.2.6.8 and 6.1.1.4'
H H 0.0000 0.0000 'International Tables Vol C Tables 4.2.6.8 and 6.1.1.4'
N N 0.0061 0.0033 'International Tables Vol C Tables 4.2.6.8 and 6.1.1.4'
O O 0.0106 0.0060 'International Tables Vol C Tables 4.2.6.8 and 6.1.1.4'

loop_
_geom_angle_atom_site_label_1
_geom_angle_atom_site_label_2
_geom_angle_atom_site_label_3
_geom_angle
C9 O3 H3O 110.2(18)
C14 O2 H2O 110.2(19)
C8 N1 C9 110.79(18)
C8 N1 H1N 123.2(16)
C9 N1 H1N 120.9(15)
C3 O1 H1O 109(2)
C8 C7 C10 106.37(17)
C8 C7 C6 128.15(17)
C10 C7 C6 125.33(18)
C5 C6 C1 117.48(18)
C5 C6 C7 122.59(18)
C1 C6 C7 119.86(17)
O2 C14 C13 122.85(19)
O2 C14 C15 117.49(19)
C13 C14 C15 119.65(19)
C4 C5 C6 121.41(19)
C4 C5 H5 119.3
C6 C5 H5 119.3
O1 C3 C2 122.6(2)
O1 C3 C4 117.82(19)
C2 C3 C4 119.62(19)
C13 C12 C11 120.69(19)
C13 C12 H12 119.7
C11 C12 H12 119.7
C12 C13 C14 120.30(19)
C12 C13 H13 119.8
C14 C13 H13 119.8
C12 C11 C16 118.48(18)
C12 C11 C8 121.27(18)
C16 C11 C8 120.22(18)
C2 C1 C6 121.39(19)
C2 C1 H1 119.3
C6 C1 H1 119.3
C3 C4 C5 119.86(19)
C3 C4 H4 120.1
C5 C4 H4 120.1
O4 C10 C7 130.02(18)
O4 C10 C9 121.03(17)
C7 C10 C9 108.78(17)
N1 C8 C7 112.20(18)
N1 C8 C11 118.73(18)
C7 C8 C11 129.07(18)
O3 C9 N1 106.97(17)
O3 C9 C17 110.34(16)
N1 C9 C17 113.15(19)
O3 C9 C10 107.87(17)
N1 C9 C10 101.66(15)
C17 C9 C10 116.16(17)
C3 C2 C1 120.2(2)
C3 C2 H2 119.9
C1 C2 H2 119.9
C16 C15 C14 119.8(2)
C16 C15 H15 120.1
C14 C15 H15 120.1
C18 C17 C9 119.32(18)
C18 C17 H17A 107.5
C9 C17 H17A 107.5
C18 C17 H17B 107.5
C9 C17 H17B 107.5
H17A C17 H17B 107.0
C15 C16 C11 121.0(2)
C15 C16 H16 119.5
C11 C16 H16 119.5
C21 O6 C23 115.1(3)
C20 C18 C17 113.7(3)
C20 C18 C19 109.0(3)
C17 C18 C19 109.3(2)
C20 C18 H18 108.2
C17 C18 H18 108.2
C19 C18 H18 108.2
O5 C21 O6 123.8(3)
O5 C21 C22 125.9(3)
O6 C21 C22 110.3(3)
C18 C20 H20A 109.5
C18 C20 H20B 109.5
H20A C20 H20B 109.5
C18 C20 H20C 109.5
H20A C20 H20C 109.5
H20B C20 H20C 109.5
C21 C22 H22A 109.5
C21 C22 H22B 109.5
H22A C22 H22B 109.5
C21 C22 H22C 109.5
H22A C22 H22C 109.5
H22B C22 H22C 109.5
C18 C19 H19A 109.5
C18 C19 H19B 109.5
H19A C19 H19B 109.5
C18 C19 H19C 109.5
H19A C19 H19C 109.5
H19B C19 H19C 109.5
O6 C23 C24 105.4(4)
O6 C23 H23A 110.7
C24 C23 H23A 110.7
O6 C23 H23B 110.7
C24 C23 H23B 110.7
H23A C23 H23B 108.8
C23 C24 H24A 109.5
C23 C24 H24B 109.5
H24A C24 H24B 109.5
C23 C24 H24C 109.5
H24A C24 H24C 109.5
H24B C24 H24C 109.5

loop_
_geom_bond_atom_site_label_1
_geom_bond_atom_site_label_2
_geom_bond_distance
O4 C10 1.256(2)
O3 C9 1.427(3)
O3 H3O 0.88(3)
O2 C14 1.353(2)
O2 H2O 0.87(3)
N1 C8 1.351(3)
N1 C9 1.442(3)
N1 H1N 0.82(2)
O1 C3 1.369(2)
O1 H1O 0.84(3)
C7 C8 1.398(3)
C7 C10 1.408(3)
C7 C6 1.479(3)
C6 C5 1.389(3)
C6 C1 1.390(3)
C14 C13 1.382(3)
C14 C15 1.383(3)
C5 C4 1.383(3)
C5 H5 0.9300
C3 C2 1.374(3)
C3 C4 1.382(3)
C12 C13 1.375(3)
C12 C11 1.387(3)
C12 H12 0.9300
C13 H13 0.9300
C11 C16 1.388(3)
C11 C8 1.463(3)
C1 C2 1.379(3)
C1 H1 0.9300
C4 H4 0.9300
C10 C9 1.535(3)
C9 C17 1.524(3)
C2 H2 0.9300
C15 C16 1.377(3)
C15 H15 0.9300
C17 C18 1.520(3)
C17 H17A 0.9700
C17 H17B 0.9700
O5 C21 1.199(3)
C16 H16 0.9300
O6 C21 1.318(4)
O6 C23 1.448(5)
C18 C20 1.502(4)
C18 C19 1.526(4)
C18 H18 0.9800
C21 C22 1.481(4)
C20 H20A 0.9600
C20 H20B 0.9600
C20 H20C 0.9600
C22 H22A 0.9600
C22 H22B 0.9600
C22 H22C 0.9600
C19 H19A 0.9600
C19 H19B 0.9600
C19 H19C 0.9600
C23 C24 1.479(6)
C23 H23A 0.9700
C23 H23B 0.9700
C24 H24A 0.9600
C24 H24B 0.9600
C24 H24C 0.9600

loop_
_geom_torsion_atom_site_label_1
_geom_torsion_atom_site_label_2
_geom_torsion_atom_site_label_3
_geom_torsion_atom_site_label_4
_geom_torsion
C8 C7 C6 C5 44.2(3)
C10 C7 C6 C5 -130.7(2)
C8 C7 C6 C1 -138.9(2)
C10 C7 C6 C1 46.2(3)
C1 C6 C5 C4 0.6(3)
C7 C6 C5 C4 177.6(2)
C11 C12 C13 C14 0.3(3)
O2 C14 C13 C12 -179.8(2)
C15 C14 C13 C12 1.1(3)
C13 C12 C11 C16 -0.9(3)
C13 C12 C11 C8 177.2(2)
C5 C6 C1 C2 -0.5(3)
C7 C6 C1 C2 -177.6(2)
O1 C3 C4 C5 178.3(2)
C2 C3 C4 C5 -0.6(4)
C6 C5 C4 C3 -0.1(4)
C8 C7 C10 O4 -176.0(2)
C6 C7 C10 O4 -0.1(4)
C8 C7 C10 C9 -0.7(2)
C6 C7 C10 C9 175.1(2)
C9 N1 C8 C7 -4.9(3)
C9 N1 C8 C11 175.2(2)
C10 C7 C8 N1 3.4(3)
C6 C7 C8 N1 -172.3(2)
C10 C7 C8 C11 -176.7(2)
C6 C7 C8 C11 7.6(4)
C12 C11 C8 N1 -143.3(2)
C16 C11 C8 N1 34.9(3)
C12 C11 C8 C7 36.9(4)
C16 C11 C8 C7 -145.0(2)
C8 N1 C9 O3 117.04(19)
C8 N1 C9 C17 -121.2(2)
C8 N1 C9 C10 4.0(2)
O4 C10 C9 O3 61.5(2)
C7 C10 C9 O3 -114.27(19)
O4 C10 C9 N1 173.8(2)
C7 C10 C9 N1 -2.0(2)
O4 C10 C9 C17 -62.9(3)
C7 C10 C9 C17 121.3(2)
O1 C3 C2 C1 -178.1(2)
C4 C3 C2 C1 0.8(4)
C6 C1 C2 C3 -0.2(4)
O2 C14 C15 C16 179.0(2)
C13 C14 C15 C16 -1.8(4)
O3 C9 C17 C18 173.1(2)
N1 C9 C17 C18 53.3(3)
C10 C9 C17 C18 -63.8(3)
C14 C15 C16 C11 1.1(4)
C12 C11 C16 C15 0.2(4)
C8 C11 C16 C15 -178.0(2)
C9 C17 C18 C20 71.7(3)
C9 C17 C18 C19 -166.3(2)
C23 O6 C21 O5 0.7(5)
C23 O6 C21 C22 -177.8(4)
C21 O6 C23 C24 170.1(5)
